data_4067811
loop_
_publ_author_name
'Yoshii, Akiko'
'Takenaka, Hiroe'
'Nagata, Hiroko'
'Noda, Sayo'
'Nakamae, Kanako'
'Kure, Bunsho'
'Nakajima, Takayuki'
'Tanase, Tomoaki'

_publ_section_title
;
 Heterotrinuclear Complexes with Palladium, Rhodium, and Iridium Ions
 Assembled by Conformational Switching of a Tetraphosphine Ligand around a
 Palladium Center
;
_journal_issue 1
_journal_name_full Organometallics
_journal_page_first 133
_journal_paper_doi 10.1021/om2006744
_journal_volume 31
_journal_year 2012
_chemical_formula_moiety 'C62 H72 Cl5 F6 Ir O P5 Pd Rh '
_chemical_formula_sum 'C62 H72 Cl5 F6 Ir O P5 Pd Rh'
_chemical_formula_weight 1680.90
_space_group_IT_number 14
_symmetry_cell_setting monoclinic
_symmetry_Int_Tables_number 14
_symmetry_space_group_name_Hall '-P 2yn'
_symmetry_space_group_name_H-M 'P 1 21/n 1'
_cell_angle_alpha 90.0000
_cell_angle_beta 94.775(4)
_cell_angle_gamma 90.0000
_cell_formula_units_Z 4
_cell_length_a 10.964(5)
_cell_length_b 33.961(15)
_cell_length_c 19.270(9)
_cell_measurement_reflns_used 17000
_cell_measurement_temperature 153(2)
_cell_measurement_theta_max 30.6
_cell_measurement_theta_min 3.4
_cell_volume 7150(6)
_computing_cell_refinement CrystalClear
_computing_data_collection CrystalClear
_computing_data_reduction CrystalStructure
_computing_molecular_graphics 'Mercury 2.4'
_computing_publication_material 'CrystalStructure 3.8'
_computing_structure_refinement SHELXL
_computing_structure_solution SIR92
_diffrn_ambient_temperature 153(2)
_diffrn_detector_area_resol_mean 14.63
_diffrn_measured_fraction_theta_full 0.972
_diffrn_measured_fraction_theta_max 0.972
_diffrn_measurement_device_type 'Rigaku Saturn'
_diffrn_measurement_method \w
_diffrn_radiation_type 'Mo K\a'
_diffrn_radiation_wavelength 0.71075
_diffrn_reflns_av_R_equivalents 0.061
_diffrn_reflns_limit_h_max 15
_diffrn_reflns_limit_h_min -14
_diffrn_reflns_limit_k_max 47
_diffrn_reflns_limit_k_min -47
_diffrn_reflns_limit_l_max 26
_diffrn_reflns_limit_l_min -26
_diffrn_reflns_number 58665
_diffrn_reflns_theta_full 27.50
_diffrn_reflns_theta_max 27.50
_exptl_absorpt_coefficient_mu 2.689
_exptl_absorpt_correction_T_max 0.948
_exptl_absorpt_correction_T_min 0.682
_exptl_absorpt_correction_type multi-scan
_exptl_absorpt_process_details 'Jacobson, R. (1998) Private communication'
_exptl_crystal_colour orange
_exptl_crystal_density_diffrn 1.561
_exptl_crystal_density_method 'not measured'
_exptl_crystal_description plate
_exptl_crystal_F_000 3336.00
_exptl_crystal_size_max 0.20
_exptl_crystal_size_mid 0.05
_exptl_crystal_size_min 0.02
_refine_diff_density_max 1.70
_refine_diff_density_min -1.03
_refine_ls_extinction_coef 0.00130(12)
_refine_ls_extinction_method SHELXL
_refine_ls_goodness_of_fit_ref 1.037
_refine_ls_hydrogen_treatment refall
_refine_ls_number_parameters 804
_refine_ls_number_reflns 15965
_refine_ls_R_factor_gt 0.0838
_refine_ls_shift/su_max 0.005
_refine_ls_structure_factor_coef Fsqd
_refine_ls_weighting_details 'w = 1/[\s^2^(Fo^2^)+(0.0731P)^2^+116.1662P] where P=(Fo^2^+2Fc^2^)/3'
_refine_ls_weighting_scheme calc
_refine_ls_wR_factor_ref 0.2041
_reflns_number_gt 13154
_reflns_number_total 15965
_reflns_threshold_expression F^2^>2.0\s(F^2^)
_cod_data_source_file om2006744_si_002.cif
_cod_data_source_block '_complex32c'
_cod_original_cell_volume 7151(5)
_cod_original_formula_sum 'C62 H72 Cl5 F6 Ir O P5 Pd Rh '
_cod_database_code 4067811

loop_
_symmetry_equiv_pos_site_id
_symmetry_equiv_pos_as_xyz
1 +X,+Y,+Z
2 1/2-X,1/2+Y,1/2-Z
3 -X,-Y,-Z
4 1/2+X,1/2-Y,1/2+Z

loop_
_atom_site_label
_atom_site_type_symbol
_atom_site_fract_x
_atom_site_fract_y
_atom_site_fract_z
_atom_site_U_iso_or_equiv
_atom_site_adp_type
_atom_site_occupancy
_atom_site_symmetry_multiplicity
_atom_site_calc_flag
_atom_site_refinement_flags
Ir(1) Ir 0.09099(3) 0.064400(10) 0.827330(19) 0.03189(13) Uani 1.00 1 d .
Pd(1) Pd -0.08401(6) 0.12341(2) 0.98837(4) 0.03004(17) Uani 1.00 1 d .
Rh(1) Rh 0.02050(7) 0.30792(2) 1.02514(4) 0.03104(17) Uani 1.00 1 d .
Cl(1) Cl -0.2645(2) 0.08875(7) 1.00818(13) 0.0378(5) Uani 1.00 1 d .
Cl(2) Cl -0.0225(2) 0.06395(7) 0.93176(14) 0.0388(5) Uani 1.00 1 d .
Cl(3) Cl -0.1610(2) 0.31031(7) 1.09242(14) 0.0438(5) Uani 1.00 1 d .
Cl(4) Cl 0.1482(2) 0.27991(8) 1.12086(14) 0.0483(6) Uani 1.00 1 d .
Cl(5) Cl 0.0039(2) 0.12889(7) 0.80380(15) 0.0481(6) Uani 1.00 1 d .
P(1) P -0.1680(2) 0.16957(7) 1.05491(12) 0.0312(4) Uani 1.00 1 d .
P(2) P -0.0287(2) 0.24240(7) 0.99655(12) 0.0302(4) Uani 1.00 1 d .
P(3) P 0.0998(2) 0.15640(7) 0.98820(12) 0.0297(4) Uani 1.00 1 d .
P(4) P 0.2515(2) 0.09298(7) 0.89576(13) 0.0309(4) Uani 1.00 1 d .
P(5) P -0.0284(7) 0.4629(2) 0.8460(3) 0.0597(16) Uani 0.50 1 d P
P(6) P 0.0239(7) 0.0555(2) 1.4232(4) 0.0661(18) Uani 0.50 1 d P
F(1) F 0.0076(13) 0.4209(5) 0.8453(9) 0.073(4) Uani 0.50 1 d P
F(2) F -0.1747(15) 0.4527(6) 0.8470(12) 0.101(7) Uani 0.50 1 d P
F(3) F -0.0466(17) 0.4594(6) 0.7672(11) 0.096(5) Uani 0.50 1 d P
F(4) F 0.1171(18) 0.4710(6) 0.8423(12) 0.109(7) Uani 0.50 1 d P
F(5) F -0.062(2) 0.5053(8) 0.8425(18) 0.159(13) Uani 0.50 1 d P
F(6) F -0.011(4) 0.4595(9) 0.9212(17) 0.201(17) Uani 0.50 1 d P
F(7) F -0.068(2) 0.0394(6) 1.3689(13) 0.118(8) Uani 0.50 1 d P
F(8) F 0.105(2) 0.0645(9) 1.3628(16) 0.155(12) Uani 0.50 1 d P
F(9) F 0.1254(18) 0.0643(6) 1.4828(9) 0.098(6) Uani 0.50 1 d P
F(10) F -0.069(3) 0.0428(15) 1.4760(19) 0.23(2) Uani 0.50 1 d P
F(11) F 0.082(3) 0.0121(12) 1.427(2) 0.199(16) Uani 0.50 1 d P
F(12) F -0.028(2) 0.0992(5) 1.4269(10) 0.111(7) Uani 0.50 1 d P
O(1) O 0.2247(8) 0.2231(2) 0.8352(4) 0.056(2) Uani 1.00 1 d .
C(1) C -0.0841(8) 0.2158(2) 1.0720(4) 0.0336(19) Uani 1.00 1 d .
C(2) C 0.1010(8) 0.2105(2) 0.9740(5) 0.0333(19) Uani 1.00 1 d .
C(3) C 0.2184(8) 0.1434(2) 0.9277(4) 0.0330(18) Uani 1.00 1 d .
C(4) C 0.0319(11) 0.0450(2) 0.7200(5) 0.045(2) Uani 1.00 1 d .
C(5) C -0.0247(9) 0.0198(2) 0.7678(5) 0.037(2) Uani 1.00 1 d .
C(6) C 0.0715(9) 0.0007(2) 0.8092(5) 0.0348(19) Uani 1.00 1 d .
C(7) C 0.1880(8) 0.0142(2) 0.7864(5) 0.036(2) Uani 1.00 1 d .
C(8) C 0.1645(10) 0.0427(2) 0.7331(4) 0.038(2) Uani 1.00 1 d .
C(9) C -0.0360(15) 0.0689(3) 0.6640(7) 0.066(3) Uani 1.00 1 d .
C(10) C -0.1612(10) 0.0136(4) 0.7702(7) 0.060(3) Uani 1.00 1 d .
C(11) C 0.0515(12) -0.0309(3) 0.8608(6) 0.055(2) Uani 1.00 1 d .
C(12) C 0.3125(10) -0.0017(3) 0.8112(7) 0.060(3) Uani 1.00 1 d .
C(13) C 0.2571(14) 0.0603(3) 0.6871(7) 0.066(3) Uani 1.00 1 d .
C(14) C -0.0450(10) 0.3554(3) 0.9529(5) 0.041(2) Uani 1.00 1 d .
C(15) C 0.0201(10) 0.3736(2) 1.0143(5) 0.042(2) Uani 1.00 1 d .
C(16) C 0.1424(10) 0.3599(3) 1.0191(5) 0.045(2) Uani 1.00 1 d .
C(17) C 0.1582(9) 0.3322(2) 0.9625(5) 0.037(2) Uani 1.00 1 d .
C(18) C 0.0428(9) 0.3304(2) 0.9203(5) 0.038(2) Uani 1.00 1 d .
C(19) C -0.1750(10) 0.3640(3) 0.9257(6) 0.051(2) Uani 1.00 1 d .
C(20) C -0.0365(13) 0.4041(3) 1.0610(7) 0.061(3) Uani 1.00 1 d .
C(21) C 0.2437(12) 0.3727(4) 1.0722(7) 0.064(3) Uani 1.00 1 d .
C(22) C 0.2789(10) 0.3139(3) 0.9461(6) 0.054(2) Uani 1.00 1 d .
C(23) C 0.0211(10) 0.3107(3) 0.8517(5) 0.046(2) Uani 1.00 1 d .
C(24) C 0.3865(8) 0.1043(2) 0.8469(4) 0.0314(18) Uani 1.00 1 d .
C(25) C 0.5030(8) 0.0876(3) 0.8634(5) 0.037(2) Uani 1.00 1 d .
C(26) C 0.6022(9) 0.0981(3) 0.8247(5) 0.045(2) Uani 1.00 1 d .
C(27) C 0.5865(10) 0.1240(3) 0.7703(6) 0.051(2) Uani 1.00 1 d .
C(28) C 0.4692(11) 0.1412(3) 0.7528(5) 0.048(2) Uani 1.00 1 d .
C(29) C 0.3701(9) 0.1313(2) 0.7911(5) 0.038(2) Uani 1.00 1 d .
C(30) C 0.3115(8) 0.0665(2) 0.9736(4) 0.0316(18) Uani 1.00 1 d .
C(31) C 0.2614(9) 0.0297(2) 0.9913(5) 0.037(2) Uani 1.00 1 d .
C(32) C 0.3048(9) 0.0098(3) 1.0513(5) 0.041(2) Uani 1.00 1 d .
C(33) C 0.3987(9) 0.0264(3) 1.0955(5) 0.042(2) Uani 1.00 1 d .
C(34) C 0.4499(9) 0.0623(3) 1.0779(5) 0.042(2) Uani 1.00 1 d .
C(35) C 0.4084(9) 0.0827(3) 1.0182(5) 0.037(2) Uani 1.00 1 d .
C(36) C 0.1787(8) 0.1482(2) 1.0748(4) 0.0326(18) Uani 1.00 1 d .
C(37) C 0.1644(9) 0.1106(3) 1.1046(5) 0.040(2) Uani 1.00 1 d .
C(38) C 0.2238(10) 0.1023(3) 1.1706(5) 0.044(2) Uani 1.00 1 d .
C(39) C 0.2911(11) 0.1311(3) 1.2072(5) 0.052(2) Uani 1.00 1 d .
C(40) C 0.3047(13) 0.1678(3) 1.1784(6) 0.062(3) Uani 1.00 1 d .
C(41) C 0.2473(11) 0.1772(3) 1.1127(6) 0.054(2) Uani 1.00 1 d .
C(42) C -0.1441(8) 0.2393(2) 0.9226(4) 0.036(2) Uani 1.00 1 d .
C(43) C -0.2444(9) 0.2653(2) 0.9226(5) 0.039(2) Uani 1.00 1 d .
C(44) C -0.3290(9) 0.2677(3) 0.8627(5) 0.043(2) Uani 1.00 1 d .
C(45) C -0.3124(10) 0.2449(3) 0.8043(5) 0.047(2) Uani 1.00 1 d .
C(46) C -0.2137(10) 0.2175(3) 0.8058(5) 0.044(2) Uani 1.00 1 d .
C(47) C -0.1288(9) 0.2153(3) 0.8644(5) 0.040(2) Uani 1.00 1 d .
C(48) C -0.3198(8) 0.1868(2) 1.0204(5) 0.0344(19) Uani 1.00 1 d .
C(49) C -0.3821(9) 0.2140(3) 1.0599(5) 0.042(2) Uani 1.00 1 d .
C(50) C -0.4924(10) 0.2314(3) 1.0342(6) 0.048(2) Uani 1.00 1 d .
C(51) C -0.5426(9) 0.2208(3) 0.9684(6) 0.048(2) Uani 1.00 1 d .
C(52) C -0.4821(9) 0.1933(2) 0.9275(5) 0.040(2) Uani 1.00 1 d .
C(53) C -0.3695(8) 0.1764(2) 0.9547(5) 0.0344(19) Uani 1.00 1 d .
C(54) C -0.1865(9) 0.1501(2) 1.1430(5) 0.037(2) Uani 1.00 1 d .
C(55) C -0.3012(10) 0.1365(2) 1.1602(5) 0.040(2) Uani 1.00 1 d .
C(56) C -0.3119(11) 0.1196(3) 1.2254(6) 0.050(2) Uani 1.00 1 d .
C(57) C -0.2111(13) 0.1169(3) 1.2729(6) 0.055(3) Uani 1.00 1 d .
C(58) C -0.0951(11) 0.1315(3) 1.2553(5) 0.050(2) Uani 1.00 1 d .
C(59) C -0.0818(10) 0.1477(3) 1.1905(5) 0.040(2) Uani 1.00 1 d .
C(60) C 0.2254(11) 0.2334(3) 0.7759(5) 0.046(2) Uani 1.00 1 d .
C(61) C 0.1213(12) 0.2224(3) 0.7234(7) 0.060(3) Uani 1.00 1 d .
C(62) C 0.3294(13) 0.2573(4) 0.7499(7) 0.068(3) Uani 1.00 1 d .
H(1) H 0.1997 0.1596 0.8855 0.040 Uiso 1.00 1 c R
H(2) H 0.2969 0.1534 0.9501 0.040 Uiso 1.00 1 c R
H(3) H 0.1111 0.2148 0.9239 0.040 Uiso 1.00 1 c R
H(4) H 0.1758 0.2209 1.0000 0.040 Uiso 1.00 1 c R
H(5) H -0.0124 0.2100 1.1051 0.040 Uiso 1.00 1 c R
H(6) H -0.1378 0.2339 1.0958 0.040 Uiso 1.00 1 c R
H(7) H -0.1242 0.0656 0.6667 0.079 Uiso 1.00 1 c R
H(8) H -0.0137 0.0601 0.6183 0.079 Uiso 1.00 1 c R
H(9) H -0.0144 0.0968 0.6704 0.079 Uiso 1.00 1 c R
H(10) H -0.1757 -0.0054 0.8069 0.073 Uiso 1.00 1 c R
H(11) H -0.1958 0.0034 0.7252 0.073 Uiso 1.00 1 c R
H(12) H -0.2004 0.0387 0.7799 0.073 Uiso 1.00 1 c R
H(13) H 0.1308 -0.0409 0.8806 0.066 Uiso 1.00 1 c R
H(14) H 0.0047 -0.0525 0.8375 0.066 Uiso 1.00 1 c R
H(15) H 0.0059 -0.0202 0.8981 0.066 Uiso 1.00 1 c R
H(16) H 0.3750 0.0113 0.7856 0.072 Uiso 1.00 1 c R
H(17) H 0.3145 -0.0301 0.8030 0.072 Uiso 1.00 1 c R
H(18) H 0.3289 0.0036 0.8611 0.072 Uiso 1.00 1 c R
H(19) H 0.2144 0.0766 0.6509 0.079 Uiso 1.00 1 c R
H(20) H 0.3008 0.0390 0.6652 0.079 Uiso 1.00 1 c R
H(21) H 0.3158 0.0765 0.7156 0.079 Uiso 1.00 1 c R
H(22) H -0.1947 0.3494 0.8824 0.061 Uiso 1.00 1 c R
H(23) H -0.1845 0.3923 0.9168 0.061 Uiso 1.00 1 c R
H(24) H -0.2306 0.3559 0.9604 0.061 Uiso 1.00 1 c R
H(25) H -0.1211 0.4093 1.0430 0.073 Uiso 1.00 1 c R
H(26) H 0.0110 0.4286 1.0611 0.073 Uiso 1.00 1 c R
H(27) H -0.0353 0.3938 1.1085 0.073 Uiso 1.00 1 c R
H(28) H 0.2105 0.3908 1.1057 0.077 Uiso 1.00 1 c R
H(29) H 0.3077 0.3862 1.0486 0.077 Uiso 1.00 1 c R
H(30) H 0.2785 0.3496 1.0969 0.077 Uiso 1.00 1 c R
H(31) H 0.3433 0.3216 0.9819 0.065 Uiso 1.00 1 c R
H(32) H 0.3004 0.3231 0.9005 0.065 Uiso 1.00 1 c R
H(33) H 0.2710 0.2852 0.9453 0.065 Uiso 1.00 1 c R
H(34) H 0.0963 0.2975 0.8401 0.055 Uiso 1.00 1 c R
H(35) H -0.0028 0.3304 0.8159 0.055 Uiso 1.00 1 c R
H(36) H -0.0444 0.2912 0.8537 0.055 Uiso 1.00 1 c R
H(37) H 0.5149 0.0693 0.9006 0.044 Uiso 1.00 1 c R
H(38) H 0.6807 0.0871 0.8367 0.054 Uiso 1.00 1 c R
H(39) H 0.6535 0.1304 0.7442 0.061 Uiso 1.00 1 c R
H(40) H 0.4582 0.1593 0.7153 0.057 Uiso 1.00 1 c R
H(41) H 0.2921 0.1427 0.7795 0.046 Uiso 1.00 1 c R
H(42) H 0.1972 0.0185 0.9616 0.044 Uiso 1.00 1 c R
H(43) H 0.2708 -0.0149 1.0623 0.050 Uiso 1.00 1 c R
H(44) H 0.4274 0.0134 1.1373 0.050 Uiso 1.00 1 c R
H(45) H 0.5151 0.0730 1.1076 0.050 Uiso 1.00 1 c R
H(46) H 0.4442 0.1072 1.0073 0.044 Uiso 1.00 1 c R
H(47) H 0.1153 0.0911 1.0803 0.048 Uiso 1.00 1 c R
H(48) H 0.2175 0.0768 1.1901 0.053 Uiso 1.00 1 c R
H(49) H 0.3282 0.1255 1.2525 0.063 Uiso 1.00 1 c R
H(50) H 0.3536 0.1870 1.2034 0.075 Uiso 1.00 1 c R
H(51) H 0.2548 0.2028 1.0939 0.064 Uiso 1.00 1 c R
H(52) H -0.2553 0.2811 0.9624 0.046 Uiso 1.00 1 c R
H(53) H -0.3972 0.2850 0.8625 0.051 Uiso 1.00 1 c R
H(54) H -0.3666 0.2476 0.7634 0.056 Uiso 1.00 1 c R
H(55) H -0.2053 0.2007 0.7671 0.053 Uiso 1.00 1 c R
H(56) H -0.0615 0.1977 0.8647 0.048 Uiso 1.00 1 c R
H(57) H -0.3481 0.2207 1.1053 0.051 Uiso 1.00 1 c R
H(58) H -0.5321 0.2500 1.0614 0.057 Uiso 1.00 1 c R
H(59) H -0.6181 0.2321 0.9504 0.058 Uiso 1.00 1 c R
H(60) H -0.5167 0.1862 0.8824 0.049 Uiso 1.00 1 c R
H(61) H -0.3283 0.1580 0.9277 0.041 Uiso 1.00 1 c R
H(62) H -0.3709 0.1387 1.1276 0.048 Uiso 1.00 1 c R
H(63) H -0.3889 0.1100 1.2371 0.059 Uiso 1.00 1 c R
H(64) H -0.2186 0.1054 1.3173 0.067 Uiso 1.00 1 c R
H(65) H -0.0264 0.1300 1.2886 0.060 Uiso 1.00 1 c R
H(66) H -0.0045 0.1569 1.1785 0.049 Uiso 1.00 1 c R
H(67) H 0.1399 0.1974 0.7012 0.072 Uiso 1.00 1 c R
H(68) H 0.1104 0.2430 0.6878 0.072 Uiso 1.00 1 c R
H(69) H 0.0459 0.2196 0.7469 0.072 Uiso 1.00 1 c R
H(70) H 0.3128 0.2854 0.7554 0.081 Uiso 1.00 1 c R
H(71) H 0.3365 0.2514 0.7006 0.081 Uiso 1.00 1 c R
H(72) H 0.4062 0.2505 0.7769 0.081 Uiso 1.00 1 c R

loop_
_atom_site_aniso_label
_atom_site_aniso_U_11
_atom_site_aniso_U_22
_atom_site_aniso_U_33
_atom_site_aniso_U_12
_atom_site_aniso_U_13
_atom_site_aniso_U_23
Ir(1) 0.0347(2) 0.0252(2) 0.0359(2) 0.00204(14) 0.00409(14) -0.00110(14)
Pd(1) 0.0323(3) 0.0256(3) 0.0329(3) -0.0017(2) 0.0064(2) -0.0028(2)
Rh(1) 0.0399(4) 0.0230(3) 0.0307(3) -0.0026(2) 0.0059(2) -0.0024(2)
Cl(1) 0.0371(11) 0.0291(11) 0.0485(13) -0.0034(8) 0.0104(9) -0.0040(9)
Cl(2) 0.0401(12) 0.0294(11) 0.0489(13) -0.0046(8) 0.0153(10) -0.0053(9)
Cl(3) 0.0564(15) 0.0325(12) 0.0448(13) -0.0003(10) 0.0183(11) -0.0037(9)
Cl(4) 0.0614(16) 0.0400(13) 0.0415(13) -0.0089(11) -0.0078(11) 0.0023(10)
Cl(5) 0.0565(15) 0.0282(12) 0.0576(15) 0.0089(10) -0.0066(12) -0.0042(10)
P(1) 0.0342(11) 0.0280(11) 0.0322(11) -0.0017(9) 0.0076(9) -0.0022(9)
P(2) 0.0366(12) 0.0236(11) 0.0308(11) 0.0001(8) 0.0050(9) -0.0015(8)
P(3) 0.0327(11) 0.0251(11) 0.0317(11) -0.0014(8) 0.0051(8) -0.0009(8)
P(4) 0.0327(11) 0.0259(11) 0.0344(11) 0.0005(8) 0.0057(9) 0.0010(9)
P(5) 0.073(4) 0.051(3) 0.057(3) -0.014(3) 0.014(3) 0.015(3)
P(6) 0.067(4) 0.050(3) 0.081(5) -0.001(3) 0.001(3) 0.011(3)
F(1) 0.050(8) 0.079(11) 0.094(12) 0.015(7) 0.024(7) -0.020(9)
F(2) 0.059(9) 0.095(13) 0.150(18) 0.036(9) 0.025(10) 0.060(13)
F(3) 0.079(12) 0.107(16) 0.100(14) -0.008(10) -0.001(10) -0.009(12)
F(4) 0.085(12) 0.110(16) 0.130(17) -0.045(11) -0.011(12) 0.042(13)
F(5) 0.080(14) 0.13(2) 0.26(3) 0.011(14) -0.019(17) -0.11(2)
F(6) 0.33(4) 0.11(2) 0.15(2) -0.06(2) -0.07(2) 0.019(19)
F(7) 0.105(15) 0.095(15) 0.15(2) 0.012(12) -0.004(14) -0.076(15)
F(8) 0.14(2) 0.18(3) 0.15(2) -0.07(2) 0.055(18) -0.05(2)
F(9) 0.089(13) 0.131(18) 0.070(11) -0.041(12) -0.012(9) 0.007(11)
F(10) 0.20(3) 0.35(5) 0.16(3) 0.08(3) 0.09(2) 0.05(3)
F(11) 0.17(3) 0.21(3) 0.21(3) 0.09(2) 0.01(2) 0.02(3)
F(12) 0.19(2) 0.049(10) 0.089(13) 0.064(12) -0.027(13) -0.003(8)
O(1) 0.072(5) 0.062(5) 0.036(4) -0.001(4) 0.017(3) 0.009(3)
C(1) 0.039(4) 0.025(4) 0.037(4) -0.001(3) 0.010(3) -0.004(3)
C(2) 0.034(4) 0.029(4) 0.037(4) 0.000(3) 0.007(3) 0.003(3)
C(3) 0.037(4) 0.025(4) 0.037(4) -0.004(3) 0.004(3) -0.002(3)
C(4) 0.076(7) 0.018(4) 0.040(5) 0.006(4) 0.005(5) -0.008(3)
C(5) 0.045(5) 0.025(4) 0.042(5) -0.004(3) 0.004(4) -0.005(3)
C(6) 0.052(5) 0.014(3) 0.039(4) -0.001(3) 0.006(4) -0.005(3)
C(7) 0.039(5) 0.025(4) 0.044(5) 0.010(3) -0.001(4) -0.011(3)
C(8) 0.060(6) 0.022(4) 0.032(4) 0.004(4) 0.009(4) -0.006(3)
C(9) 0.097(10) 0.045(7) 0.054(7) 0.018(6) -0.015(6) -0.000(5)
C(10) 0.045(6) 0.062(8) 0.075(8) -0.008(5) 0.010(5) -0.028(6)
C(11) 0.072(8) 0.043(6) 0.049(6) -0.013(5) 0.007(5) 0.000(5)
C(12) 0.043(6) 0.047(6) 0.090(9) 0.010(5) -0.005(5) -0.023(6)
C(13) 0.095(10) 0.055(7) 0.056(7) -0.027(6) 0.045(7) -0.015(5)
C(14) 0.052(6) 0.030(5) 0.042(5) -0.003(4) 0.007(4) 0.007(4)
C(15) 0.051(6) 0.027(4) 0.048(5) -0.007(4) 0.013(4) -0.000(4)
C(16) 0.060(6) 0.030(5) 0.045(5) -0.016(4) 0.003(4) 0.003(4)
C(17) 0.044(5) 0.030(4) 0.037(4) -0.004(3) 0.011(4) 0.014(3)
C(18) 0.047(5) 0.030(4) 0.037(5) -0.001(3) 0.010(4) 0.002(3)
C(19) 0.052(6) 0.047(6) 0.053(6) 0.007(5) 0.005(5) 0.002(5)
C(20) 0.090(9) 0.031(5) 0.064(7) -0.006(5) 0.023(6) -0.015(5)
C(21) 0.073(8) 0.063(8) 0.056(7) -0.026(6) 0.001(6) -0.003(6)
C(22) 0.046(6) 0.053(7) 0.064(7) -0.002(5) 0.012(5) 0.002(5)
C(23) 0.049(6) 0.051(6) 0.037(5) -0.000(4) 0.008(4) 0.003(4)
C(24) 0.038(4) 0.026(4) 0.031(4) -0.006(3) 0.008(3) -0.005(3)
C(25) 0.036(4) 0.036(5) 0.039(5) 0.002(3) 0.009(3) -0.006(3)
C(26) 0.037(5) 0.048(6) 0.051(6) -0.000(4) 0.012(4) -0.010(4)
C(27) 0.053(6) 0.057(7) 0.045(6) -0.012(5) 0.020(5) -0.011(5)
C(28) 0.064(7) 0.039(5) 0.040(5) -0.011(5) 0.010(4) -0.002(4)
C(29) 0.046(5) 0.027(4) 0.042(5) 0.000(3) 0.008(4) 0.001(3)
C(30) 0.031(4) 0.029(4) 0.036(4) -0.006(3) 0.007(3) -0.002(3)
C(31) 0.042(5) 0.035(5) 0.035(4) -0.005(3) 0.007(3) -0.001(3)
C(32) 0.051(5) 0.029(5) 0.043(5) -0.002(4) 0.003(4) 0.005(4)
C(33) 0.038(5) 0.038(5) 0.050(5) 0.003(4) 0.003(4) 0.001(4)
C(34) 0.044(5) 0.038(5) 0.044(5) -0.010(4) -0.000(4) 0.007(4)
C(35) 0.041(5) 0.035(5) 0.036(4) -0.003(3) 0.003(3) 0.003(3)
C(36) 0.043(5) 0.021(4) 0.034(4) 0.001(3) 0.007(3) 0.004(3)
C(37) 0.043(5) 0.034(5) 0.043(5) -0.006(4) 0.007(4) 0.007(4)
C(38) 0.052(6) 0.038(5) 0.041(5) 0.004(4) 0.003(4) 0.005(4)
C(39) 0.064(7) 0.059(7) 0.033(5) -0.003(5) 0.001(4) 0.003(4)
C(40) 0.091(9) 0.036(6) 0.054(7) -0.011(6) -0.026(6) 0.005(5)
C(41) 0.065(7) 0.045(6) 0.049(6) -0.017(5) -0.010(5) 0.012(5)
C(42) 0.041(5) 0.034(5) 0.033(4) -0.005(3) 0.004(3) 0.003(3)
C(43) 0.046(5) 0.027(4) 0.044(5) -0.005(3) 0.011(4) -0.005(3)
C(44) 0.040(5) 0.038(5) 0.049(5) 0.005(4) -0.001(4) 0.001(4)
C(45) 0.048(6) 0.056(6) 0.036(5) -0.003(5) 0.000(4) -0.000(4)
C(46) 0.062(6) 0.043(5) 0.028(4) -0.003(4) 0.003(4) -0.006(4)
C(47) 0.048(5) 0.039(5) 0.032(4) 0.002(4) 0.003(4) -0.004(3)
C(48) 0.031(4) 0.036(5) 0.038(4) -0.004(3) 0.007(3) -0.005(3)
C(49) 0.048(5) 0.036(5) 0.044(5) 0.004(4) 0.010(4) -0.003(4)
C(50) 0.045(5) 0.046(6) 0.054(6) -0.000(4) 0.007(4) -0.006(5)
C(51) 0.037(5) 0.037(5) 0.069(7) -0.001(4) 0.002(4) 0.004(5)
C(52) 0.045(5) 0.024(4) 0.052(5) -0.007(3) -0.002(4) 0.003(4)
C(53) 0.032(4) 0.030(4) 0.042(5) -0.002(3) 0.007(3) -0.003(3)
C(54) 0.045(5) 0.029(4) 0.039(5) -0.003(3) 0.011(4) -0.003(3)
C(55) 0.051(5) 0.028(4) 0.043(5) 0.003(4) 0.013(4) -0.002(4)
C(56) 0.066(7) 0.037(5) 0.049(6) -0.009(5) 0.023(5) 0.001(4)
C(57) 0.090(9) 0.039(6) 0.040(5) 0.009(5) 0.019(5) 0.007(4)
C(58) 0.069(7) 0.045(6) 0.036(5) 0.009(5) 0.005(4) 0.009(4)
C(59) 0.050(5) 0.032(5) 0.040(5) 0.003(4) 0.007(4) -0.001(4)
C(60) 0.064(7) 0.031(5) 0.045(5) 0.009(4) 0.018(5) 0.010(4)
C(61) 0.076(8) 0.040(6) 0.066(7) 0.005(5) 0.019(6) 0.017(5)
C(62) 0.085(9) 0.067(8) 0.054(7) -0.031(7) 0.019(6) 0.006(6)

loop_
_atom_type_symbol
_atom_type_description
_atom_type_scat_dispersion_real
_atom_type_scat_dispersion_imag
_atom_type_scat_source
C C 0.003 0.002
;
International Tables for Crystallography
(1992, Vol. C, Tables 4.2.6.8 and 6.1.1.4)
;
H H 0.000 0.000
;
International Tables for Crystallography
(1992, Vol. C, Table 6.1.1.4)
;
Cl Cl 0.148 0.159
;
International Tables for Crystallography
(1992, Vol. C, Tables 4.2.6.8 and 6.1.1.4)
;
F F 0.017 0.010
;
International Tables for Crystallography
(1992, Vol. C, Tables 4.2.6.8 and 6.1.1.4)
;
P P 0.102 0.094
;
International Tables for Crystallography
(1992, Vol. C, Tables 4.2.6.8 and 6.1.1.4)
;
Pd Pd -0.999 1.007
;
International Tables for Crystallography
(1992, Vol. C, Tables 4.2.6.8 and 6.1.1.4)
;
Rh Rh -1.118 0.919
;
International Tables for Crystallography
(1992, Vol. C, Tables 4.2.6.8 and 6.1.1.4)
;
Ir Ir -1.444 7.990
;
International Tables for Crystallography
(1992, Vol. C, Tables 4.2.6.8 and 6.1.1.4)
;
O O 0.011 0.006
;
International Tables for Crystallography
(1992, Vol. C, Tables 4.2.6.8 and 6.1.1.4)
;

loop_
_geom_angle_atom_site_label_1
_geom_angle_atom_site_label_2
_geom_angle_atom_site_label_3
_geom_angle
_geom_angle_publ_flag
Cl(2) Ir(1) Cl(5) 86.56(9) yes
Cl(2) Ir(1) P(4) 87.07(8) yes
Cl(2) Ir(1) C(4) 129.4(3) yes
Cl(2) Ir(1) C(5) 96.4(2) yes
Cl(2) Ir(1) C(6) 94.3(2) yes
Cl(2) Ir(1) C(7) 125.8(2) yes
Cl(2) Ir(1) C(8) 158.6(2) yes
Cl(5) Ir(1) P(4) 89.81(8) yes
Cl(5) Ir(1) C(4) 90.8(2) yes
Cl(5) Ir(1) C(5) 108.7(2) yes
Cl(5) Ir(1) C(6) 146.1(2) yes
Cl(5) Ir(1) C(7) 146.5(2) yes
Cl(5) Ir(1) C(8) 108.6(2) yes
P(4) Ir(1) C(4) 143.5(3) yes
P(4) Ir(1) C(5) 161.3(2) yes
P(4) Ir(1) C(6) 124.1(2) yes
P(4) Ir(1) C(7) 99.3(2) yes
P(4) Ir(1) C(8) 107.5(2) yes
C(4) Ir(1) C(5) 37.7(3) yes
C(4) Ir(1) C(6) 62.8(3) yes
C(4) Ir(1) C(7) 63.0(3) yes
C(4) Ir(1) C(8) 38.7(4) yes
C(5) Ir(1) C(6) 37.5(3) yes
C(5) Ir(1) C(7) 63.8(3) yes
C(5) Ir(1) C(8) 64.8(3) yes
C(6) Ir(1) C(7) 38.8(3) yes
C(6) Ir(1) C(8) 64.6(3) yes
C(7) Ir(1) C(8) 37.9(3) yes
Cl(1) Pd(1) Cl(2) 85.73(8) yes
Cl(1) Pd(1) P(1) 82.42(8) yes
Cl(1) Pd(1) P(3) 170.72(9) yes
Cl(2) Pd(1) P(1) 166.87(9) yes
Cl(2) Pd(1) P(3) 97.38(8) yes
P(1) Pd(1) P(3) 93.49(8) yes
Cl(3) Rh(1) Cl(4) 93.05(9) yes
Cl(3) Rh(1) P(2) 88.56(8) yes
Cl(3) Rh(1) C(14) 94.2(2) yes
Cl(3) Rh(1) C(15) 91.2(2) yes
Cl(3) Rh(1) C(16) 121.1(3) yes
Cl(3) Rh(1) C(17) 155.3(2) yes
Cl(3) Rh(1) C(18) 129.1(2) yes
Cl(4) Rh(1) P(2) 85.01(8) yes
Cl(4) Rh(1) C(14) 154.8(2) yes
Cl(4) Rh(1) C(15) 117.4(2) yes
Cl(4) Rh(1) C(16) 92.3(2) yes
Cl(4) Rh(1) C(17) 100.9(2) yes
Cl(4) Rh(1) C(18) 137.6(2) yes
P(2) Rh(1) C(14) 119.2(2) yes
P(2) Rh(1) C(15) 157.6(2) yes
P(2) Rh(1) C(16) 150.4(3) yes
P(2) Rh(1) C(17) 112.7(2) yes
P(2) Rh(1) C(18) 98.9(2) yes
C(14) Rh(1) C(15) 38.5(3) yes
C(14) Rh(1) C(16) 63.4(3) yes
C(14) Rh(1) C(17) 65.0(3) yes
C(14) Rh(1) C(18) 38.9(3) yes
C(15) Rh(1) C(16) 36.9(4) yes
C(15) Rh(1) C(17) 64.3(3) yes
C(15) Rh(1) C(18) 64.4(3) yes
C(16) Rh(1) C(17) 38.8(3) yes
C(16) Rh(1) C(18) 64.0(3) yes
C(17) Rh(1) C(18) 38.7(3) yes
Ir(1) Cl(2) Pd(1) 123.00(10) yes
Pd(1) P(1) C(1) 118.1(3) yes
Pd(1) P(1) C(48) 114.5(3) yes
Pd(1) P(1) C(54) 110.7(3) yes
C(1) P(1) C(48) 102.6(4) yes
C(1) P(1) C(54) 103.4(4) yes
C(48) P(1) C(54) 106.3(4) yes
Rh(1) P(2) C(1) 111.2(3) yes
Rh(1) P(2) C(2) 116.1(3) yes
Rh(1) P(2) C(42) 111.6(3) yes
C(1) P(2) C(2) 101.8(4) yes
C(1) P(2) C(42) 109.3(4) yes
C(2) P(2) C(42) 106.0(4) yes
Pd(1) P(3) C(2) 119.8(3) yes
Pd(1) P(3) C(3) 122.6(2) yes
Pd(1) P(3) C(36) 105.7(3) yes
C(2) P(3) C(3) 97.4(4) yes
C(2) P(3) C(36) 106.0(4) yes
C(3) P(3) C(36) 103.4(4) yes
Ir(1) P(4) C(3) 114.4(2) yes
Ir(1) P(4) C(24) 113.4(2) yes
Ir(1) P(4) C(30) 117.8(3) yes
C(3) P(4) C(24) 99.4(4) yes
C(3) P(4) C(30) 104.3(4) yes
C(24) P(4) C(30) 105.6(4) yes
F(1) P(5) F(2) 93.5(10) yes
F(1) P(5) F(3) 85.9(11) yes
F(1) P(5) F(4) 84.2(10) yes
F(1) P(5) F(5) 176.5(15) yes
F(1) P(5) F(6) 85.4(15) yes
F(2) P(5) F(3) 87.1(11) yes
F(2) P(5) F(4) 177.1(11) yes
F(2) P(5) F(5) 88.1(12) yes
F(2) P(5) F(6) 91(2) yes
F(3) P(5) F(4) 91.0(11) yes
F(3) P(5) F(5) 91.1(16) yes
F(3) P(5) F(6) 171.1(16) yes
F(4) P(5) F(5) 94.1(12) yes
F(4) P(5) F(6) 90(2) yes
F(5) P(5) F(6) 97.7(19) yes
F(7) P(6) F(8) 86.9(15) yes
F(7) P(6) F(9) 169.7(13) yes
F(7) P(6) F(10) 85.1(18) yes
F(7) P(6) F(11) 86.5(16) yes
F(7) P(6) F(12) 98.6(12) yes
F(8) P(6) F(9) 95.4(13) yes
F(8) P(6) F(10) 171.8(19) yes
F(8) P(6) F(11) 87.7(19) yes
F(8) P(6) F(12) 94.4(15) yes
F(9) P(6) F(10) 92.2(16) yes
F(9) P(6) F(11) 83.6(16) yes
F(9) P(6) F(12) 91.2(12) yes
F(10) P(6) F(11) 90(2) yes
F(10) P(6) F(12) 89(2) yes
F(11) P(6) F(12) 174.6(17) yes
P(1) C(1) P(2) 117.9(5) yes
P(2) C(2) P(3) 121.6(5) yes
P(3) C(3) P(4) 125.9(5) yes
Ir(1) C(4) C(5) 71.7(5) yes
Ir(1) C(4) C(8) 69.2(5) yes
Ir(1) C(4) C(9) 126.8(7) yes
C(5) C(4) C(8) 109.6(8) yes
C(5) C(4) C(9) 124.7(11) yes
C(8) C(4) C(9) 125.7(10) yes
Ir(1) C(5) C(4) 70.6(5) yes
Ir(1) C(5) C(6) 70.1(5) yes
Ir(1) C(5) C(10) 126.9(7) yes
C(4) C(5) C(6) 107.0(9) yes
C(4) C(5) C(10) 125.7(9) yes
C(6) C(5) C(10) 127.3(9) yes
Ir(1) C(6) C(5) 72.4(5) yes
Ir(1) C(6) C(7) 70.2(5) yes
Ir(1) C(6) C(11) 128.3(7) yes
C(5) C(6) C(7) 108.3(8) yes
C(5) C(6) C(11) 123.9(9) yes
C(7) C(6) C(11) 127.5(9) yes
Ir(1) C(7) C(6) 70.9(5) yes
Ir(1) C(7) C(8) 70.5(5) yes
Ir(1) C(7) C(12) 128.2(7) yes
C(6) C(7) C(8) 108.7(8) yes
C(6) C(7) C(12) 125.8(9) yes
C(8) C(7) C(12) 125.3(9) yes
Ir(1) C(8) C(4) 72.1(5) yes
Ir(1) C(8) C(7) 71.6(5) yes
Ir(1) C(8) C(13) 131.5(7) yes
C(4) C(8) C(7) 106.4(8) yes
C(4) C(8) C(13) 125.6(9) yes
C(7) C(8) C(13) 126.7(10) yes
Rh(1) C(14) C(15) 71.8(5) yes
Rh(1) C(14) C(18) 69.8(5) yes
Rh(1) C(14) C(19) 127.5(7) yes
C(15) C(14) C(18) 107.3(8) yes
C(15) C(14) C(19) 125.6(9) yes
C(18) C(14) C(19) 126.9(9) yes
Rh(1) C(15) C(14) 69.7(5) yes
Rh(1) C(15) C(16) 70.9(5) yes
Rh(1) C(15) C(20) 127.9(7) yes
C(14) C(15) C(16) 108.0(9) yes
C(14) C(15) C(20) 124.2(9) yes
C(16) C(15) C(20) 127.6(9) yes
Rh(1) C(16) C(15) 72.2(6) yes
Rh(1) C(16) C(17) 68.7(5) yes
Rh(1) C(16) C(21) 127.2(8) yes
C(15) C(16) C(17) 109.5(9) yes
C(15) C(16) C(21) 126.1(10) yes
C(17) C(16) C(21) 124.4(10) yes
Rh(1) C(17) C(16) 72.5(6) yes
Rh(1) C(17) C(18) 71.4(5) yes
Rh(1) C(17) C(22) 128.2(7) yes
C(16) C(17) C(18) 107.1(8) yes
C(16) C(17) C(22) 125.3(9) yes
C(18) C(17) C(22) 127.0(9) yes
Rh(1) C(18) C(14) 71.3(5) yes
Rh(1) C(18) C(17) 69.9(5) yes
Rh(1) C(18) C(23) 130.0(7) yes
C(14) C(18) C(17) 108.0(8) yes
C(14) C(18) C(23) 125.6(9) yes
C(17) C(18) C(23) 126.0(9) yes
P(4) C(24) C(25) 123.3(7) yes
P(4) C(24) C(29) 117.5(7) yes
C(25) C(24) C(29) 119.2(8) yes
C(24) C(25) C(26) 120.1(9) yes
C(25) C(26) C(27) 120.9(9) yes
C(26) C(27) C(28) 119.8(10) yes
C(27) C(28) C(29) 119.9(10) yes
C(24) C(29) C(28) 120.0(9) yes
P(4) C(30) C(31) 120.8(6) yes
P(4) C(30) C(35) 120.5(6) yes
C(31) C(30) C(35) 118.7(8) yes
C(30) C(31) C(32) 121.1(8) yes
C(31) C(32) C(33) 119.7(9) yes
C(32) C(33) C(34) 119.6(9) yes
C(33) C(34) C(35) 121.8(9) yes
C(30) C(35) C(34) 119.1(9) yes
P(3) C(36) C(37) 116.5(6) yes
P(3) C(36) C(41) 123.9(7) yes
C(37) C(36) C(41) 119.6(8) yes
C(36) C(37) C(38) 119.2(9) yes
C(37) C(38) C(39) 120.5(10) yes
C(38) C(39) C(40) 120.3(10) yes
C(39) C(40) C(41) 120.8(11) yes
C(36) C(41) C(40) 119.4(10) yes
P(2) C(42) C(43) 116.9(7) yes
P(2) C(42) C(47) 122.3(7) yes
C(43) C(42) C(47) 120.5(8) yes
C(42) C(43) C(44) 119.4(9) yes
C(43) C(44) C(45) 120.3(9) yes
C(44) C(45) C(46) 119.8(9) yes
C(45) C(46) C(47) 120.3(9) yes
C(42) C(47) C(46) 119.7(9) yes
P(1) C(48) C(49) 118.7(7) yes
P(1) C(48) C(53) 121.7(7) yes
C(49) C(48) C(53) 119.4(8) yes
C(48) C(49) C(50) 122.0(9) yes
C(49) C(50) C(51) 118.7(10) yes
C(50) C(51) C(52) 120.5(9) yes
C(51) C(52) C(53) 119.5(9) yes
C(48) C(53) C(52) 119.9(9) yes
P(1) C(54) C(55) 120.2(7) yes
P(1) C(54) C(59) 118.1(7) yes
C(55) C(54) C(59) 121.6(9) yes
C(54) C(55) C(56) 119.5(9) yes
C(55) C(56) C(57) 120.2(11) yes
C(56) C(57) C(58) 119.9(10) yes
C(57) C(58) C(59) 121.0(10) yes
C(54) C(59) C(58) 117.9(10) yes
O(1) C(60) C(61) 120.3(11) yes
O(1) C(60) C(62) 122.4(10) yes
C(61) C(60) C(62) 117.2(10) yes
P(1) C(1) H(5) 107.8 no
P(1) C(1) H(6) 107.8 no
P(2) C(1) H(5) 107.8 no
P(2) C(1) H(6) 107.8 no
H(5) C(1) H(6) 107.2 no
P(2) C(2) H(3) 106.9 no
P(2) C(2) H(4) 106.9 no
P(3) C(2) H(3) 106.9 no
P(3) C(2) H(4) 106.9 no
H(3) C(2) H(4) 106.7 no
P(3) C(3) H(1) 105.8 no
P(3) C(3) H(2) 105.8 no
P(4) C(3) H(1) 105.8 no
P(4) C(3) H(2) 105.8 no
H(1) C(3) H(2) 106.2 no
C(4) C(9) H(7) 109.5 no
C(4) C(9) H(8) 109.5 no
C(4) C(9) H(9) 109.5 no
H(7) C(9) H(8) 109.5 no
H(7) C(9) H(9) 109.5 no
H(8) C(9) H(9) 109.5 no
C(5) C(10) H(10) 109.5 no
C(5) C(10) H(11) 109.5 no
C(5) C(10) H(12) 109.5 no
H(10) C(10) H(11) 109.5 no
H(10) C(10) H(12) 109.5 no
H(11) C(10) H(12) 109.5 no
C(6) C(11) H(13) 109.5 no
C(6) C(11) H(14) 109.5 no
C(6) C(11) H(15) 109.5 no
H(13) C(11) H(14) 109.5 no
H(13) C(11) H(15) 109.5 no
H(14) C(11) H(15) 109.5 no
C(7) C(12) H(16) 109.5 no
C(7) C(12) H(17) 109.5 no
C(7) C(12) H(18) 109.5 no
H(16) C(12) H(17) 109.5 no
H(16) C(12) H(18) 109.5 no
H(17) C(12) H(18) 109.5 no
C(8) C(13) H(19) 109.5 no
C(8) C(13) H(20) 109.5 no
C(8) C(13) H(21) 109.5 no
H(19) C(13) H(20) 109.5 no
H(19) C(13) H(21) 109.5 no
H(20) C(13) H(21) 109.5 no
C(14) C(19) H(22) 109.5 no
C(14) C(19) H(23) 109.5 no
C(14) C(19) H(24) 109.5 no
H(22) C(19) H(23) 109.5 no
H(22) C(19) H(24) 109.5 no
H(23) C(19) H(24) 109.5 no
C(15) C(20) H(25) 109.5 no
C(15) C(20) H(26) 109.5 no
C(15) C(20) H(27) 109.5 no
H(25) C(20) H(26) 109.5 no
H(25) C(20) H(27) 109.5 no
H(26) C(20) H(27) 109.5 no
C(16) C(21) H(28) 109.5 no
C(16) C(21) H(29) 109.5 no
C(16) C(21) H(30) 109.5 no
H(28) C(21) H(29) 109.5 no
H(28) C(21) H(30) 109.5 no
H(29) C(21) H(30) 109.5 no
C(17) C(22) H(31) 109.5 no
C(17) C(22) H(32) 109.5 no
C(17) C(22) H(33) 109.5 no
H(31) C(22) H(32) 109.5 no
H(31) C(22) H(33) 109.5 no
H(32) C(22) H(33) 109.5 no
C(18) C(23) H(34) 109.5 no
C(18) C(23) H(35) 109.5 no
C(18) C(23) H(36) 109.5 no
H(34) C(23) H(35) 109.5 no
H(34) C(23) H(36) 109.5 no
H(35) C(23) H(36) 109.5 no
C(24) C(25) H(37) 119.9 no
C(26) C(25) H(37) 119.9 no
C(25) C(26) H(38) 119.6 no
C(27) C(26) H(38) 119.6 no
C(26) C(27) H(39) 120.1 no
C(28) C(27) H(39) 120.1 no
C(27) C(28) H(40) 120.0 no
C(29) C(28) H(40) 120.0 no
C(24) C(29) H(41) 120.0 no
C(28) C(29) H(41) 120.0 no
C(30) C(31) H(42) 119.5 no
C(32) C(31) H(42) 119.5 no
C(31) C(32) H(43) 120.1 no
C(33) C(32) H(43) 120.2 no
C(32) C(33) H(44) 120.2 no
C(34) C(33) H(44) 120.2 no
C(33) C(34) H(45) 119.1 no
C(35) C(34) H(45) 119.1 no
C(30) C(35) H(46) 120.5 no
C(34) C(35) H(46) 120.5 no
C(36) C(37) H(47) 120.4 no
C(38) C(37) H(47) 120.4 no
C(37) C(38) H(48) 119.8 no
C(39) C(38) H(48) 119.8 no
C(38) C(39) H(49) 119.8 no
C(40) C(39) H(49) 119.8 no
C(39) C(40) H(50) 119.6 no
C(41) C(40) H(50) 119.6 no
C(36) C(41) H(51) 120.3 no
C(40) C(41) H(51) 120.3 no
C(42) C(43) H(52) 120.3 no
C(44) C(43) H(52) 120.3 no
C(43) C(44) H(53) 119.8 no
C(45) C(44) H(53) 119.8 no
C(44) C(45) H(54) 120.1 no
C(46) C(45) H(54) 120.1 no
C(45) C(46) H(55) 119.9 no
C(47) C(46) H(55) 119.9 no
C(42) C(47) H(56) 120.2 no
C(46) C(47) H(56) 120.2 no
C(48) C(49) H(57) 119.0 no
C(50) C(49) H(57) 119.0 no
C(49) C(50) H(58) 120.7 no
C(51) C(50) H(58) 120.7 no
C(50) C(51) H(59) 119.7 no
C(52) C(51) H(59) 119.7 no
C(51) C(52) H(60) 120.2 no
C(53) C(52) H(60) 120.3 no
C(48) C(53) H(61) 120.1 no
C(52) C(53) H(61) 120.1 no
C(54) C(55) H(62) 120.3 no
C(56) C(55) H(62) 120.3 no
C(55) C(56) H(63) 119.9 no
C(57) C(56) H(63) 119.9 no
C(56) C(57) H(64) 120.0 no
C(58) C(57) H(64) 120.0 no
C(57) C(58) H(65) 119.5 no
C(59) C(58) H(65) 119.5 no
C(54) C(59) H(66) 121.1 no
C(58) C(59) H(66) 121.1 no
C(60) C(61) H(67) 109.5 no
C(60) C(61) H(68) 109.5 no
C(60) C(61) H(69) 109.5 no
H(67) C(61) H(68) 109.5 no
H(67) C(61) H(69) 109.5 no
H(68) C(61) H(69) 109.5 no
C(60) C(62) H(70) 109.5 no
C(60) C(62) H(71) 109.5 no
C(60) C(62) H(72) 109.5 no
H(70) C(62) H(71) 109.5 no
H(70) C(62) H(72) 109.5 no
H(71) C(62) H(72) 109.5 no

loop_
_geom_bond_atom_site_label_1
_geom_bond_atom_site_label_2
_geom_bond_distance
_geom_bond_publ_flag
Ir(1) Cl(2) 2.453(2) yes
Ir(1) Cl(5) 2.417(2) yes
Ir(1) P(4) 2.322(2) yes
Ir(1) C(4) 2.216(10) yes
Ir(1) C(5) 2.230(9) yes
Ir(1) C(6) 2.199(8) yes
Ir(1) C(7) 2.190(9) yes
Ir(1) C(8) 2.177(10) yes
Pd(1) Cl(1) 2.361(2) yes
Pd(1) Cl(2) 2.418(2) yes
Pd(1) P(1) 2.268(2) yes
Pd(1) P(3) 2.306(2) yes
Rh(1) Cl(3) 2.466(2) yes
Rh(1) Cl(4) 2.416(2) yes
Rh(1) P(2) 2.344(2) yes
Rh(1) C(14) 2.212(10) yes
Rh(1) C(15) 2.241(9) yes
Rh(1) C(16) 2.224(11) yes
Rh(1) C(17) 2.172(10) yes
Rh(1) C(18) 2.192(10) yes
P(1) C(1) 1.834(9) yes
P(1) C(48) 1.836(9) yes
P(1) C(54) 1.848(10) yes
P(2) C(1) 1.857(9) yes
P(2) C(2) 1.867(9) yes
P(2) C(42) 1.828(9) yes
P(3) C(2) 1.859(9) yes
P(3) C(3) 1.870(9) yes
P(3) C(36) 1.836(9) yes
P(4) C(3) 1.865(9) yes
P(4) C(24) 1.859(9) yes
P(4) C(30) 1.823(9) yes
P(5) F(1) 1.478(18) yes
P(5) F(2) 1.642(18) yes
P(5) F(3) 1.52(2) yes
P(5) F(4) 1.63(2) yes
P(5) F(5) 1.49(2) yes
P(5) F(6) 1.45(3) yes
P(6) F(7) 1.50(2) yes
P(6) F(8) 1.56(3) yes
P(6) F(9) 1.56(2) yes
P(6) F(10) 1.56(4) yes
P(6) F(11) 1.61(4) yes
P(6) F(12) 1.59(2) yes
O(1) C(60) 1.195(13) yes
C(4) C(5) 1.435(15) yes
C(4) C(8) 1.456(16) yes
C(4) C(9) 1.499(17) yes
C(5) C(6) 1.425(13) yes
C(5) C(10) 1.516(15) yes
C(6) C(7) 1.459(14) yes
C(6) C(11) 1.491(15) yes
C(7) C(8) 1.419(13) yes
C(7) C(12) 1.507(15) yes
C(8) C(13) 1.525(18) yes
C(14) C(15) 1.467(14) yes
C(14) C(18) 1.465(15) yes
C(14) C(19) 1.505(15) yes
C(15) C(16) 1.414(15) yes
C(15) C(20) 1.535(17) yes
C(16) C(17) 1.462(14) yes
C(16) C(21) 1.510(17) yes
C(17) C(18) 1.447(13) yes
C(17) C(22) 1.520(15) yes
C(18) C(23) 1.484(14) yes
C(24) C(25) 1.408(13) yes
C(24) C(29) 1.414(13) yes
C(25) C(26) 1.415(15) yes
C(26) C(27) 1.366(16) yes
C(27) C(28) 1.428(16) yes
C(28) C(29) 1.403(16) yes
C(30) C(31) 1.419(13) yes
C(30) C(35) 1.420(12) yes
C(31) C(32) 1.389(14) yes
C(32) C(33) 1.399(14) yes
C(33) C(34) 1.395(15) yes
C(34) C(35) 1.387(14) yes
C(36) C(37) 1.413(13) yes
C(36) C(41) 1.406(14) yes
C(37) C(38) 1.409(14) yes
C(38) C(39) 1.382(16) yes
C(39) C(40) 1.379(17) yes
C(40) C(41) 1.403(17) yes
C(42) C(43) 1.410(13) yes
C(42) C(47) 1.408(13) yes
C(43) C(44) 1.423(14) yes
C(44) C(45) 1.390(15) yes
C(45) C(46) 1.425(16) yes
C(46) C(47) 1.403(13) yes
C(48) C(49) 1.407(14) yes
C(48) C(53) 1.383(13) yes
C(49) C(50) 1.398(15) yes
C(50) C(51) 1.388(16) yes
C(51) C(52) 1.423(15) yes
C(52) C(53) 1.421(13) yes
C(54) C(55) 1.406(15) yes
C(54) C(59) 1.411(14) yes
C(55) C(56) 1.394(15) yes
C(56) C(57) 1.378(17) yes
C(57) C(58) 1.431(19) yes
C(58) C(59) 1.383(15) yes
C(60) C(61) 1.508(17) yes
C(60) C(62) 1.519(19) yes
C(1) H(5) 0.990 no
C(1) H(6) 0.990 no
C(2) H(3) 0.990 no
C(2) H(4) 0.990 no
C(3) H(1) 0.990 no
C(3) H(2) 0.990 no
C(9) H(7) 0.980 no
C(9) H(8) 0.980 no
C(9) H(9) 0.980 no
C(10) H(10) 0.980 no
C(10) H(11) 0.980 no
C(10) H(12) 0.980 no
C(11) H(13) 0.980 no
C(11) H(14) 0.980 no
C(11) H(15) 0.980 no
C(12) H(16) 0.980 no
C(12) H(17) 0.980 no
C(12) H(18) 0.980 no
C(13) H(19) 0.980 no
C(13) H(20) 0.980 no
C(13) H(21) 0.980 no
C(19) H(22) 0.980 no
C(19) H(23) 0.980 no
C(19) H(24) 0.980 no
C(20) H(25) 0.980 no
C(20) H(26) 0.980 no
C(20) H(27) 0.980 no
C(21) H(28) 0.980 no
C(21) H(29) 0.980 no
C(21) H(30) 0.980 no
C(22) H(31) 0.980 no
C(22) H(32) 0.980 no
C(22) H(33) 0.980 no
C(23) H(34) 0.980 no
C(23) H(35) 0.980 no
C(23) H(36) 0.980 no
C(25) H(37) 0.950 no
C(26) H(38) 0.950 no
C(27) H(39) 0.950 no
C(28) H(40) 0.950 no
C(29) H(41) 0.950 no
C(31) H(42) 0.950 no
C(32) H(43) 0.950 no
C(33) H(44) 0.950 no
C(34) H(45) 0.950 no
C(35) H(46) 0.950 no
C(37) H(47) 0.950 no
C(38) H(48) 0.950 no
C(39) H(49) 0.950 no
C(40) H(50) 0.950 no
C(41) H(51) 0.950 no
C(43) H(52) 0.950 no
C(44) H(53) 0.950 no
C(45) H(54) 0.950 no
C(46) H(55) 0.950 no
C(47) H(56) 0.950 no
C(49) H(57) 0.950 no
C(50) H(58) 0.950 no
C(51) H(59) 0.950 no
C(52) H(60) 0.950 no
C(53) H(61) 0.950 no
C(55) H(62) 0.950 no
C(56) H(63) 0.950 no
C(57) H(64) 0.950 no
C(58) H(65) 0.950 no
C(59) H(66) 0.950 no
C(61) H(67) 0.980 no
C(61) H(68) 0.980 no
C(61) H(69) 0.980 no
C(62) H(70) 0.980 no
C(62) H(71) 0.980 no
C(62) H(72) 0.980 no
